data_7014061
loop_
_publ_author_name
'Davenport, Adam J.'
'Davies, David L.'
'Fawcett, John'
'Russell, David R.'

_publ_section_title
;
 Arene-ruthenium complexes with salicyloxazolines: diastereoselective
 synthesis, configurational stability and applications as asymmetric
 catalysts for Diels-Alder reactions.
;
_journal_issue 9
_journal_name_full 'Dalton transactions (Cambridge, England : 2003)'
_journal_page_first 1481
_journal_page_last 1492
_journal_paper_doi 10.1039/b400747f
_journal_year 2004
_chemical_formula_sum 'C21 H26 Cl N O2 Ru'
_chemical_formula_weight 460.95
_chemical_name_systematic
;
?
;
_space_group_IT_number 92
_symmetry_cell_setting tetragonal
_symmetry_space_group_name_Hall 'P 4abw 2nw'
_symmetry_space_group_name_H-M 'P 41 21 2'
_atom_sites_solution_hydrogens geom
_atom_sites_solution_primary direct
_atom_sites_solution_secondary difmap
_audit_creation_method SHELXL-97
_cell_angle_alpha 90.00
_cell_angle_beta 90.00
_cell_angle_gamma 90.00
_cell_formula_units_Z 8
_cell_length_a 12.272(3)
_cell_length_b 12.272(3)
_cell_length_c 27.260(12)
_cell_measurement_reflns_used 34
_cell_measurement_temperature 190(2)
_cell_measurement_theta_max 13.99
_cell_measurement_theta_min 4.78
_cell_volume 4105(2)
_computing_cell_refinement 'Bruker XSCANS'
_computing_data_collection 'Bruker XSCANS'
_computing_data_reduction 'Bruker SHELXTL'
_computing_molecular_graphics 'Bruker SHELXTL'
_computing_publication_material 'Bruker SHELXTL'
_computing_structure_refinement 'SHELXL-97 (Sheldrick, 1997)'
_computing_structure_solution 'SHELXS-97 (Sheldrick, 1990)'
_diffrn_ambient_temperature 190(2)
_diffrn_measured_fraction_theta_full 0.982
_diffrn_measured_fraction_theta_max 0.982
_diffrn_measurement_device_type 'Bruker P4'
_diffrn_measurement_method '\w scans'
_diffrn_radiation_monochromator graphite
_diffrn_radiation_source 'fine-focus sealed tube'
_diffrn_radiation_type MoK\a
_diffrn_radiation_wavelength 0.71073
_diffrn_reflns_av_R_equivalents 0.0391
_diffrn_reflns_av_sigmaI/netI 0.0604
_diffrn_reflns_limit_h_max 14
_diffrn_reflns_limit_h_min 0
_diffrn_reflns_limit_k_max 14
_diffrn_reflns_limit_k_min -1
_diffrn_reflns_limit_l_max 32
_diffrn_reflns_limit_l_min -1
_diffrn_reflns_number 4322
_diffrn_reflns_theta_full 25.00
_diffrn_reflns_theta_max 25.00
_diffrn_reflns_theta_min 2.78
_diffrn_standards_decay_% 9.47
_diffrn_standards_interval_count 97
_diffrn_standards_number 3
_exptl_absorpt_coefficient_mu 0.908
_exptl_absorpt_correction_T_max 0.881
_exptl_absorpt_correction_T_min 0.740
_exptl_absorpt_correction_type empirical
_exptl_absorpt_process_details
;
based on 341 psi-scan data (XEMP; SHELXTL/PC ver5.0); Rint 0.030 before
correction and 0.025 after.
;
_exptl_crystal_colour colourless
_exptl_crystal_density_diffrn 1.492
_exptl_crystal_density_meas ?
_exptl_crystal_density_method 'not measured'
_exptl_crystal_description plate
_exptl_crystal_F_000 1888
_exptl_crystal_size_max 0.55
_exptl_crystal_size_mid 0.42
_exptl_crystal_size_min 0.11
_refine_diff_density_max 0.947
_refine_diff_density_min -1.396
_refine_diff_density_rms 0.104
_refine_ls_abs_structure_details 'Flack H D (1983), Acta Cryst. A39, 876-881'
_refine_ls_abs_structure_Flack -0.06(13)
_refine_ls_extinction_method none
_refine_ls_goodness_of_fit_ref 1.105
_refine_ls_hydrogen_treatment mixed
_refine_ls_matrix_type full
_refine_ls_number_parameters 240
_refine_ls_number_reflns 3511
_refine_ls_number_restraints 0
_refine_ls_restrained_S_all 1.105
_refine_ls_R_factor_all 0.0950
_refine_ls_R_factor_gt 0.0637
_refine_ls_shift/su_max 0.001
_refine_ls_shift/su_mean 0.000
_refine_ls_structure_factor_coef Fsqd
_refine_ls_weighting_details 'calc w=1/[\s^2^(Fo^2^)+(0.0458P)^2^+35.6866P] where P=(Fo^2^+2Fc^2^)/3'
_refine_ls_weighting_scheme calc
_refine_ls_wR_factor_gt 0.1422
_refine_ls_wR_factor_ref 0.1690
_reflns_number_gt 2620
_reflns_number_total 3511
_reflns_threshold_expression >2sigma(I)
_cod_data_source_file b400747f.txt
_cod_data_source_block 2a
_cod_depositor_comments
;
The following automatic conversions were performed:
'_symmetry_cell_setting' value 'Tetragonal' changed to 'tetragonal'
according to '/home/saulius/struct/CIF-dictionaries/cif_core.dic'
dictionary named 'cif_core.dic' version 2.4.1 from 2010-06-29.

Automatic conversion script
Id: cif_fix_enum 1527 2010-12-29 10:47:43Z saulius 

The following automatic conversions were performed:

'_exptl_crystal_density_meas' value 'not_measured' was changed to '?'
- the value is perceived as not measured.

Automatic conversion script
Id: cif_fix_values 3008 2015-01-20 13:52:24Z robertas 
;
_cod_original_sg_symbol_H-M P4(1)2(1)2
_cod_database_code 7014061

loop_
_symmetry_equiv_pos_as_xyz
'x, y, z'
'-x, -y, z+1/2'
'-y+1/2, x+1/2, z+1/4'
'y+1/2, -x+1/2, z+3/4'
'-x+1/2, y+1/2, -z+1/4'
'x+1/2, -y+1/2, -z+3/4'
'y, x, -z'
'-y, -x, -z+1/2'

loop_
_atom_site_label
_atom_site_type_symbol
_atom_site_fract_x
_atom_site_fract_y
_atom_site_fract_z
_atom_site_U_iso_or_equiv
_atom_site_adp_type
_atom_site_occupancy
_atom_site_symmetry_multiplicity
_atom_site_calc_flag
_atom_site_refinement_flags
_atom_site_disorder_assembly
_atom_site_disorder_group
Ru1 Ru 0.49925(8) 0.75901(7) 0.08450(3) 0.0334(2) Uani 1 1 d . . .
Cl1 Cl 0.5304(3) 0.8630(2) 0.01013(11) 0.0487(8) Uani 1 1 d . . .
O1 O 0.3751(6) 0.6893(6) 0.0440(3) 0.0362(18) Uani 1 1 d . . .
O2 O 0.2283(7) 0.9670(7) 0.1118(3) 0.056(2) Uani 1 1 d . . .
N1 N 0.3882(8) 0.8778(8) 0.1044(3) 0.037(2) Uani 1 1 d . . .
C11 C 0.5232(14) 1.1482(12) 0.1400(5) 0.072(5) Uani 1 1 d . . .
H11A H 0.5557 1.2064 0.1202 0.109 Uiso 1 1 calc R . .
H11B H 0.5790 1.1162 0.1613 0.109 Uiso 1 1 calc R . .
H11C H 0.4644 1.1784 0.1602 0.109 Uiso 1 1 calc R . .
C12 C 0.4137(13) 1.1101(13) 0.0640(5) 0.068(4) Uani 1 1 d . . .
H12A H 0.3825 1.0519 0.0438 0.101 Uiso 1 1 calc R . .
H12B H 0.4626 1.1548 0.0440 0.101 Uiso 1 1 calc R . .
H12C H 0.3550 1.1558 0.0771 0.101 Uiso 1 1 calc R . .
C10 C 0.4773(11) 1.0603(11) 0.1062(4) 0.050(3) Uani 1 1 d . . .
H10 H 0.5408 1.0208 0.0916 0.060 Uiso 1 1 calc R . .
C8 C 0.4104(9) 0.9764(10) 0.1352(4) 0.041(3) Uani 1 1 d . . .
H8 H 0.4517 0.9542 0.1652 0.049 Uiso 1 1 calc R . .
C9 C 0.2973(11) 1.0130(13) 0.1497(5) 0.067(4) Uani 1 1 d . . .
H9A H 0.2772 0.9844 0.1825 0.080 Uiso 1 1 calc R . .
H9B H 0.2921 1.0935 0.1502 0.080 Uiso 1 1 calc R . .
C7 C 0.2877(9) 0.8864(9) 0.0905(4) 0.035(3) Uani 1 1 d . . .
C6 C 0.2334(10) 0.8239(10) 0.0528(4) 0.041(3) Uani 1 1 d . . .
C5 C 0.1290(10) 0.8570(11) 0.0373(4) 0.052(3) Uani 1 1 d . . .
H5 H 0.0953 0.9175 0.0529 0.062 Uiso 1 1 calc R . .
C4 C 0.0757(11) 0.8048(13) 0.0010(5) 0.060(4) Uani 1 1 d . . .
H4 H 0.0057 0.8291 -0.0091 0.072 Uiso 1 1 calc R . .
C3 C 0.1235(12) 0.7154(13) -0.0217(5) 0.064(4) Uani 1 1 d . . .
H3 H 0.0863 0.6778 -0.0472 0.077 Uiso 1 1 calc R . .
C2 C 0.2247(10) 0.6822(10) -0.0070(4) 0.045(3) Uani 1 1 d . . .
H2 H 0.2571 0.6220 -0.0233 0.054 Uiso 1 1 calc R . .
C1 C 0.2832(9) 0.7327(9) 0.0310(3) 0.036(3) Uani 1 1 d . . .
C13 C 0.5705(11) 0.5931(9) 0.0927(4) 0.042(3) Uani 1 1 d . . .
C14 C 0.5069(13) 0.6209(10) 0.1336(4) 0.047(3) Uani 1 1 d . . .
H14 H 0.4493 0.5736 0.1431 0.057 Uiso 1 1 calc R . .
C15 C 0.5251(12) 0.7163(12) 0.1612(4) 0.056(4) Uani 1 1 d . . .
C16 C 0.6114(12) 0.7890(11) 0.1455(6) 0.062(5) Uani 1 1 d . . .
H16 H 0.6267 0.8527 0.1641 0.075 Uiso 1 1 calc R . .
C17 C 0.6714(11) 0.7671(14) 0.1041(6) 0.064(4) Uani 1 1 d . . .
C18 C 0.6543(10) 0.6685(13) 0.0779(5) 0.056(4) Uani 1 1 d . . .
H18 H 0.6986 0.6521 0.0503 0.068 Uiso 1 1 calc R . .
C19 C 0.5454(13) 0.4938(11) 0.0633(4) 0.073(5) Uani 1 1 d . . .
H19A H 0.5546 0.4289 0.0839 0.109 Uiso 1 1 calc R . .
H19B H 0.5951 0.4897 0.0352 0.109 Uiso 1 1 calc R . .
H19C H 0.4701 0.4975 0.0515 0.109 Uiso 1 1 calc R . .
C20 C 0.4554(15) 0.7415(15) 0.2050(4) 0.096(6) Uani 1 1 d . . .
H20A H 0.3788 0.7276 0.1970 0.144 Uiso 1 1 calc R . .
H20B H 0.4646 0.8182 0.2141 0.144 Uiso 1 1 calc R . .
H20C H 0.4774 0.6951 0.2325 0.144 Uiso 1 1 calc R . .
C21 C 0.7546(12) 0.8470(13) 0.0837(9) 0.117(8) Uani 1 1 d . . .
H21A H 0.7334 0.8686 0.0505 0.176 Uiso 1 1 calc R . .
H21B H 0.8265 0.8122 0.0828 0.176 Uiso 1 1 calc R . .
H21C H 0.7577 0.9116 0.1048 0.176 Uiso 1 1 calc R . .

loop_
_atom_site_aniso_label
_atom_site_aniso_U_11
_atom_site_aniso_U_22
_atom_site_aniso_U_33
_atom_site_aniso_U_23
_atom_site_aniso_U_13
_atom_site_aniso_U_12
Ru1 0.0366(5) 0.0377(5) 0.0259(3) 0.0023(4) -0.0019(4) 0.0007(4)
Cl1 0.061(2) 0.0481(17) 0.0375(14) 0.0097(13) 0.0166(14) 0.0048(14)
O1 0.037(4) 0.039(4) 0.033(4) -0.003(3) -0.005(3) 0.002(4)
O2 0.039(5) 0.068(6) 0.059(5) -0.024(5) 0.004(4) 0.006(4)
N1 0.035(6) 0.052(6) 0.024(4) 0.001(4) -0.004(4) -0.006(4)
C11 0.086(12) 0.067(10) 0.065(9) -0.007(8) -0.041(9) -0.013(9)
C12 0.079(11) 0.072(11) 0.052(8) 0.012(7) -0.023(8) -0.010(9)
C10 0.053(9) 0.062(8) 0.036(6) -0.006(6) -0.015(6) 0.000(7)
C8 0.047(7) 0.046(8) 0.030(5) -0.010(5) -0.007(5) 0.014(6)
C9 0.066(9) 0.083(11) 0.052(7) -0.032(8) 0.004(6) -0.012(8)
C7 0.037(7) 0.035(6) 0.032(6) -0.008(5) 0.007(5) 0.007(5)
C6 0.041(7) 0.050(7) 0.033(6) 0.002(5) 0.003(6) -0.019(6)
C5 0.045(8) 0.058(9) 0.053(7) 0.005(7) -0.019(6) 0.007(6)
C4 0.047(8) 0.077(10) 0.058(8) 0.000(8) -0.018(7) -0.002(7)
C3 0.058(9) 0.086(12) 0.047(8) -0.007(8) -0.017(7) -0.007(8)
C2 0.041(7) 0.052(7) 0.042(7) -0.009(6) -0.003(6) -0.009(6)
C1 0.045(7) 0.040(7) 0.022(5) 0.001(5) -0.001(4) 0.000(5)
C13 0.060(8) 0.028(6) 0.039(7) 0.018(5) 0.001(6) 0.017(6)
C14 0.056(8) 0.056(8) 0.031(6) 0.016(6) -0.009(7) 0.013(8)
C15 0.073(11) 0.064(9) 0.031(6) 0.009(6) -0.024(6) 0.032(8)
C16 0.062(10) 0.045(8) 0.080(11) 0.004(8) -0.062(9) 0.005(7)
C17 0.037(8) 0.075(11) 0.078(10) 0.030(9) -0.011(7) 0.005(8)
C18 0.036(7) 0.081(10) 0.052(8) 0.021(8) 0.014(6) 0.014(7)
C19 0.132(14) 0.037(7) 0.049(7) 0.008(7) -0.023(8) 0.020(9)
C20 0.146(16) 0.118(14) 0.024(6) -0.004(8) 0.001(8) 0.064(13)
C21 0.032(8) 0.084(13) 0.24(2) 0.082(15) -0.019(13) -0.005(9)

loop_
_atom_type_symbol
_atom_type_description
_atom_type_scat_dispersion_real
_atom_type_scat_dispersion_imag
_atom_type_scat_source
C C 0.0033 0.0016 'International Tables Vol C Tables 4.2.6.8 and 6.1.1.4'
H H 0.0000 0.0000 'International Tables Vol C Tables 4.2.6.8 and 6.1.1.4'
N N 0.0061 0.0033 'International Tables Vol C Tables 4.2.6.8 and 6.1.1.4'
O O 0.0106 0.0060 'International Tables Vol C Tables 4.2.6.8 and 6.1.1.4'
Cl Cl 0.1484 0.1585 'International Tables Vol C Tables 4.2.6.8 and 6.1.1.4'
Ru Ru -1.2594 0.8363 'International Tables Vol C Tables 4.2.6.8 and 6.1.1.4'

loop_
_geom_angle_atom_site_label_1
_geom_angle_atom_site_label_2
_geom_angle_atom_site_label_3
_geom_angle
_geom_angle_site_symmetry_1
_geom_angle_site_symmetry_3
_geom_angle_publ_flag
N1 Ru1 O1 86.9(3) . . ?
N1 Ru1 C14 114.8(4) . . ?
O1 Ru1 C14 92.2(4) . . ?
N1 Ru1 C15 90.8(4) . . ?
O1 Ru1 C15 121.4(5) . . ?
C14 Ru1 C15 37.9(5) . . ?
N1 Ru1 C17 122.8(6) . . ?
O1 Ru1 C17 149.7(5) . . ?
C14 Ru1 C17 80.9(6) . . ?
C15 Ru1 C17 68.6(6) . . ?
N1 Ru1 C16 95.6(5) . . ?
O1 Ru1 C16 159.8(5) . . ?
C14 Ru1 C16 68.6(5) . . ?
C15 Ru1 C16 38.7(5) . . ?
C17 Ru1 C16 36.6(6) . . ?
N1 Ru1 C18 160.5(5) . . ?
O1 Ru1 C18 112.5(5) . . ?
C14 Ru1 C18 67.6(5) . . ?
C15 Ru1 C18 80.3(5) . . ?
C17 Ru1 C18 37.8(5) . . ?
C16 Ru1 C18 66.8(6) . . ?
N1 Ru1 C13 151.3(4) . . ?
O1 Ru1 C13 88.0(4) . . ?
C14 Ru1 C13 37.3(4) . . ?
C15 Ru1 C13 68.1(4) . . ?
C17 Ru1 C13 68.7(6) . . ?
C16 Ru1 C13 80.2(5) . . ?
C18 Ru1 C13 37.9(5) . . ?
N1 Ru1 Cl1 87.2(3) . . ?
O1 Ru1 Cl1 83.5(2) . . ?
C14 Ru1 Cl1 157.4(4) . . ?
C15 Ru1 Cl1 154.9(5) . . ?
C17 Ru1 Cl1 91.6(4) . . ?
C16 Ru1 Cl1 116.6(5) . . ?
C18 Ru1 Cl1 93.5(3) . . ?
C13 Ru1 Cl1 120.2(3) . . ?
C1 O1 Ru1 128.1(7) . . ?
C7 O2 C9 105.9(9) . . ?
C7 N1 C8 105.8(9) . . ?
C7 N1 Ru1 127.5(8) . . ?
C8 N1 Ru1 126.6(7) . . ?
C12 C10 C11 111.3(11) . . ?
C12 C10 C8 112.7(11) . . ?
C11 C10 C8 111.1(10) . . ?
N1 C8 C9 102.7(9) . . ?
N1 C8 C10 110.5(9) . . ?
C9 C8 C10 115.2(11) . . ?
O2 C9 C8 103.4(9) . . ?
N1 C7 O2 116.5(10) . . ?
N1 C7 C6 127.2(10) . . ?
O2 C7 C6 116.2(10) . . ?
C1 C6 C5 119.9(11) . . ?
C1 C6 C7 121.4(11) . . ?
C5 C6 C7 118.7(11) . . ?
C4 C5 C6 121.6(14) . . ?
C5 C4 C3 119.9(14) . . ?
C2 C3 C4 119.2(12) . . ?
C3 C2 C1 123.3(12) . . ?
O1 C1 C2 117.7(10) . . ?
O1 C1 C6 126.1(10) . . ?
C2 C1 C6 116.1(11) . . ?
C14 C13 C18 117.7(13) . . ?
C14 C13 C19 120.7(12) . . ?
C18 C13 C19 121.4(13) . . ?
C14 C13 Ru1 68.8(7) . . ?
C18 C13 Ru1 70.4(7) . . ?
C19 C13 Ru1 127.7(9) . . ?
C13 C14 C15 122.5(14) . . ?
C13 C14 Ru1 73.9(6) . . ?
C15 C14 Ru1 71.7(7) . . ?
C14 C15 C16 118.1(12) . . ?
C14 C15 C20 120.3(15) . . ?
C16 C15 C20 121.6(14) . . ?
C14 C15 Ru1 70.4(6) . . ?
C16 C15 Ru1 71.1(7) . . ?
C20 C15 Ru1 129.1(9) . . ?
C17 C16 C15 120.9(13) . . ?
C17 C16 Ru1 71.4(8) . . ?
C15 C16 Ru1 70.2(6) . . ?
C16 C17 C18 120.0(13) . . ?
C16 C17 C21 122.3(17) . . ?
C18 C17 C21 117.7(16) . . ?
C16 C17 Ru1 72.0(8) . . ?
C18 C17 Ru1 72.2(8) . . ?
C21 C17 Ru1 126.2(10) . . ?
C17 C18 C13 120.7(13) . . ?
C17 C18 Ru1 70.0(8) . . ?
C13 C18 Ru1 71.7(7) . . ?

loop_
_geom_bond_atom_site_label_1
_geom_bond_atom_site_label_2
_geom_bond_distance
_geom_bond_site_symmetry_2
_geom_bond_publ_flag
Ru1 N1 2.068(9) . ?
Ru1 O1 2.067(7) . ?
Ru1 C14 2.161(11) . ?
Ru1 C15 2.177(10) . ?
Ru1 C17 2.181(13) . ?
Ru1 C16 2.189(12) . ?
Ru1 C18 2.211(13) . ?
Ru1 C13 2.227(11) . ?
Ru1 Cl1 2.426(3) . ?
O1 C1 1.296(12) . ?
O2 C7 1.358(13) . ?
O2 C9 1.452(13) . ?
N1 C7 1.294(13) . ?
N1 C8 1.498(14) . ?
C11 C10 1.526(16) . ?
C12 C10 1.518(16) . ?
C10 C8 1.536(17) . ?
C8 C9 1.512(17) . ?
C7 C6 1.446(15) . ?
C6 C1 1.407(16) . ?
C6 C5 1.408(17) . ?
C5 C4 1.350(17) . ?
C4 C3 1.389(19) . ?
C3 C2 1.368(18) . ?
C2 C1 1.404(15) . ?
C13 C14 1.403(17) . ?
C13 C18 1.441(17) . ?
C13 C19 1.492(17) . ?
C14 C15 1.409(18) . ?
C15 C16 1.45(2) . ?
C15 C20 1.502(18) . ?
C16 C17 1.37(2) . ?
C17 C18 1.42(2) . ?
C17 C21 1.52(2) . ?
